data_4340930
loop_
_publ_author_name
'Kongpatpanich, Kanokwan'
'Horike, Satoshi'
'Sugimoto, Masayuki'
'Fukushima, Tomohiro'
'Umeyama, Daiki'
'Tsutsumi, Yosuke'
'Kitagawa, Susumu'

_publ_section_title
;
 Synthesis and porous properties of chromium azolate porous coordination
 polymers.
;
_journal_issue 18
_journal_name_full 'Inorganic chemistry'
_journal_page_first 9870
_journal_page_last 9875
_journal_paper_doi 10.1021/ic501459m
_journal_volume 53
_journal_year 2014
_chemical_formula_sum 'C2.25 H Cr0.25 N2 O0.25'
_chemical_formula_weight 73.05
_chemical_name_systematic
; 
 ? 
;
_space_group_IT_number 74
_symmetry_cell_setting orthorhombic
_symmetry_space_group_name_Hall '-I 2b 2'
_symmetry_space_group_name_H-M 'I m m a'
_atom_sites_solution_hydrogens geom
_atom_sites_solution_primary direct
_atom_sites_solution_secondary difmap
_audit_creation_method SHELXL-97
_cell_angle_alpha 90.00
_cell_angle_beta 90.00
_cell_angle_gamma 90.00
_cell_formula_units_Z 16
_cell_length_a 20.949(8)
_cell_length_b 6.507(2)
_cell_length_c 16.400(6)
_cell_measurement_temperature 223(2)
_cell_measurement_theta_max 27.5
_cell_measurement_theta_min 3
_cell_volume 2235.6(14)
_computing_cell_refinement crystalclear
_computing_data_collection crystalclear
_computing_data_reduction yadokari
_computing_structure_refinement 'SHELXL-97 (Sheldrick, 1997)'
_computing_structure_solution 'SHELXS-97 (Sheldrick, 1990)'
_diffrn_ambient_temperature 223(2)
_diffrn_measured_fraction_theta_full 0.983
_diffrn_measured_fraction_theta_max 0.983
_diffrn_measurement_device_type CCD
_diffrn_measurement_method \w
_diffrn_radiation_monochromator graphite
_diffrn_radiation_source 'fine-focus sealed tube'
_diffrn_radiation_type MoK\a
_diffrn_radiation_wavelength 0.71075
_diffrn_reflns_av_R_equivalents 0.0642
_diffrn_reflns_av_sigmaI/netI 0.0396
_diffrn_reflns_limit_h_max 25
_diffrn_reflns_limit_h_min -25
_diffrn_reflns_limit_k_max 6
_diffrn_reflns_limit_k_min -8
_diffrn_reflns_limit_l_max 21
_diffrn_reflns_limit_l_min -21
_diffrn_reflns_number 9108
_diffrn_reflns_theta_full 27.48
_diffrn_reflns_theta_max 27.48
_diffrn_reflns_theta_min 3.16
_exptl_absorpt_coefficient_mu 0.514
_exptl_absorpt_correction_type none
_exptl_crystal_colour yellow
_exptl_crystal_density_diffrn 0.868
_exptl_crystal_density_method 'not measured'
_exptl_crystal_description rod
_exptl_crystal_F_000 584
_refine_diff_density_max 0.945
_refine_diff_density_min -0.556
_refine_diff_density_rms 0.175
_refine_ls_extinction_method none
_refine_ls_goodness_of_fit_ref 1.291
_refine_ls_hydrogen_treatment constr
_refine_ls_matrix_type full
_refine_ls_number_parameters 52
_refine_ls_number_reflns 1418
_refine_ls_number_restraints 0
_refine_ls_restrained_S_all 1.291
_refine_ls_R_factor_all 0.0979
_refine_ls_R_factor_gt 0.0895
_refine_ls_shift/su_max 0.000
_refine_ls_shift/su_mean 0.000
_refine_ls_structure_factor_coef Fsqd
_refine_ls_weighting_details 'calc w=1/[\s^2^(Fo^2^)+(0.1628P)^2^+7.2810P] where P=(Fo^2^+2Fc^2^)/3'
_refine_ls_weighting_scheme calc
_refine_ls_wR_factor_gt 0.2878
_refine_ls_wR_factor_ref 0.2954
_reflns_number_gt 1261
_reflns_number_total 1418
_reflns_threshold_expression >2sigma(I)
_cod_data_source_file ic501459m_si_002.cif
_cod_data_source_block CrBDT
_cod_depositor_comments
;
The following automatic conversions were performed:

'_symmetry_cell_setting' value 'Orthorhombic' changed to
'orthorhombic' according to
/home/saulius/struct/COD-crude-data--automatic-downloads/rss-feeds/ACS/lib/dictionaries/cif_core.dic
dictionary named 'cif_core.dic' version 2.4.2 from 2011-04-26.

Automatic conversion script
Id: cif_fix_values 2281 2013-09-26 08:29:07Z andrius 

 Adding full bibliography for 4340928--4340930.cif.
;
_cod_original_cell_volume 2235.7(14)
_cod_original_sg_symbol_H-M Imma
_cod_database_code 4340930

loop_
_symmetry_equiv_pos_as_xyz
'x, y, z'
'-x, -y+1/2, z'
'x, -y, -z'
'-x, y+1/2, -z'
'x+1/2, y+1/2, z+1/2'
'-x+1/2, -y+1, z+1/2'
'x+1/2, -y+1/2, -z+1/2'
'-x+1/2, y+1, -z+1/2'
'-x, -y, -z'
'x, y-1/2, -z'
'-x, y, z'
'x, -y-1/2, z'
'-x+1/2, -y+1/2, -z+1/2'
'x+1/2, y, -z+1/2'
'-x+1/2, y+1/2, z+1/2'
'x+1/2, -y, z+1/2'

loop_
_atom_site_label
_atom_site_type_symbol
_atom_site_fract_x
_atom_site_fract_y
_atom_site_fract_z
_atom_site_U_iso_or_equiv
_atom_site_adp_type
_atom_site_occupancy
_atom_site_symmetry_multiplicity
_atom_site_calc_flag
_atom_site_refinement_flags
Cr1 Cr 0.5000 0.0000 0.5000 0.0166(5) Uani 1 4 d S
N1 N 0.56803(16) 0.1474(5) 0.56695(19) 0.0220(8) Uani 1 1 d .
N2 N 0.61497(17) 0.0779(6) 0.6138(2) 0.0300(9) Uani 1 1 d .
C1 C 0.6430(3) 0.2500 0.6415(4) 0.0326(15) Uani 1 2 d S
C2 C 0.6975(4) 0.2500 0.6978(5) 0.0410(18) Uani 1 2 d S
C3 C 0.7237(3) 0.4341(8) 0.7234(4) 0.0551(18) Uani 1 1 d .
H3 H 0.7063 0.5592 0.7053 0.066 Uiso 1 1 calc R
O1 O 0.5000 0.2500 0.4354(3) 0.0198(11) Uani 1 4 d S
C4 C 0.5000 0.2500 0.3465(5) 0.035(2) Uani 1 4 d S

loop_
_atom_site_aniso_label
_atom_site_aniso_U_11
_atom_site_aniso_U_22
_atom_site_aniso_U_33
_atom_site_aniso_U_23
_atom_site_aniso_U_13
_atom_site_aniso_U_12
Cr1 0.0149(7) 0.0131(7) 0.0218(7) -0.0008(4) 0.000 0.000
N1 0.0212(16) 0.0157(16) 0.0291(17) -0.0005(13) -0.0079(13) 0.0006(13)
N2 0.0264(19) 0.0206(19) 0.043(2) 0.0015(16) -0.0164(16) -0.0001(15)
C1 0.027(3) 0.020(3) 0.051(4) 0.000 -0.017(3) 0.000
C2 0.041(4) 0.020(3) 0.063(5) 0.000 -0.030(3) 0.000
C3 0.055(3) 0.019(2) 0.092(4) -0.001(3) -0.051(3) 0.005(2)
O1 0.026(3) 0.013(3) 0.020(3) 0.000 0.000 0.000
C4 0.064(7) 0.023(4) 0.020(4) 0.000 0.000 0.000

loop_
_atom_type_symbol
_atom_type_description
_atom_type_scat_dispersion_real
_atom_type_scat_dispersion_imag
_atom_type_scat_source
C C 0.0033 0.0016 'International Tables Vol C Tables 4.2.6.8 and 6.1.1.4'
H H 0.0000 0.0000 'International Tables Vol C Tables 4.2.6.8 and 6.1.1.4'
Cr Cr 0.3209 0.6236 'International Tables Vol C Tables 4.2.6.8 and 6.1.1.4'
N N 0.0061 0.0033 'International Tables Vol C Tables 4.2.6.8 and 6.1.1.4'
O O 0.0106 0.0060 'International Tables Vol C Tables 4.2.6.8 and 6.1.1.4'

loop_
_geom_angle_atom_site_label_1
_geom_angle_atom_site_label_2
_geom_angle_atom_site_label_3
_geom_angle
_geom_angle_site_symmetry_1
_geom_angle_site_symmetry_3
O1 Cr1 O1 180.0 . 9_656
O1 Cr1 N1 84.25(13) . .
O1 Cr1 N1 95.75(13) 9_656 .
O1 Cr1 N1 84.25(13) . 11_655
O1 Cr1 N1 95.75(13) 9_656 11_655
N1 Cr1 N1 88.71(19) . 11_655
O1 Cr1 N1 95.75(13) . 9_656
O1 Cr1 N1 84.25(13) 9_656 9_656
N1 Cr1 N1 180.0 . 9_656
N1 Cr1 N1 91.29(19) 11_655 9_656
O1 Cr1 N1 95.75(13) . 3_556
O1 Cr1 N1 84.25(13) 9_656 3_556
N1 Cr1 N1 91.30(19) . 3_556
N1 Cr1 N1 179.999(1) 11_655 3_556
N1 Cr1 N1 88.71(19) 9_656 3_556
N2 N1 N1 109.9(2) . 12_565
N2 N1 Cr1 132.0(3) . .
N1 N1 Cr1 118.06(9) 12_565 .
N1 N2 C1 103.6(4) . .
N2 C1 N2 112.9(5) 12_565 .
N2 C1 C2 123.5(3) 12_565 .
N2 C1 C2 123.5(3) . .
C3 C2 C3 120.0(6) 12_565 .
C3 C2 C1 120.0(3) 12_565 .
C3 C2 C1 120.0(3) . .
C2 C3 C3 120.0(3) . 8_646
C2 C3 H3 120.0 . .
C3 C3 H3 120.0 8_646 .
C4 O1 Cr1 123.08(13) . .
C4 O1 Cr1 123.08(13) . 2_655
Cr1 O1 Cr1 113.8(3) . 2_655

loop_
_geom_bond_atom_site_label_1
_geom_bond_atom_site_label_2
_geom_bond_distance
_geom_bond_site_symmetry_2
Cr1 O1 1.942(3) .
Cr1 O1 1.942(3) 9_656
Cr1 N1 2.039(3) .
Cr1 N1 2.039(3) 11_655
Cr1 N1 2.039(3) 9_656
Cr1 N1 2.039(3) 3_556
N1 N2 1.327(5) .
N1 N1 1.336(7) 12_565
N2 C1 1.344(5) .
C1 N2 1.344(5) 12_565
C1 C2 1.468(9) .
C2 C3 1.383(6) 12_565
C2 C3 1.383(6) .
C3 C3 1.406(9) 8_646
C3 H3 0.9400 .
O1 C4 1.458(9) .
O1 Cr1 1.942(3) 2_655

loop_
_geom_torsion_atom_site_label_1
_geom_torsion_atom_site_label_2
_geom_torsion_atom_site_label_3
_geom_torsion_atom_site_label_4
_geom_torsion
_geom_torsion_site_symmetry_1
_geom_torsion_site_symmetry_4
O1 Cr1 N1 N2 -154.7(4) . .
O1 Cr1 N1 N2 25.3(4) 9_656 .
N1 Cr1 N1 N2 120.9(3) 11_655 .
N1 Cr1 N1 N2 106(2) 9_656 .
N1 Cr1 N1 N2 -59.1(3) 3_556 .
O1 Cr1 N1 N1 25.75(10) . 12_565
O1 Cr1 N1 N1 -154.25(10) 9_656 12_565
N1 Cr1 N1 N1 -58.60(13) 11_655 12_565
N1 Cr1 N1 N1 -73(2) 9_656 12_565
N1 Cr1 N1 N1 121.40(12) 3_556 12_565
N1 N1 N2 C1 -0.2(5) 12_565 .
Cr1 N1 N2 C1 -179.7(4) . .
N1 N2 C1 N2 0.3(8) . 12_565
N1 N2 C1 C2 178.8(7) . .
N2 C1 C2 C3 -180.0(7) 12_565 12_565
N2 C1 C2 C3 1.7(12) . 12_565
N2 C1 C2 C3 -1.7(12) 12_565 .
N2 C1 C2 C3 180.0(7) . .
C3 C2 C3 C3 -1.0(18) 12_565 8_646
C1 C2 C3 C3 -179.2(9) . 8_646
O1 Cr1 O1 C4 -179(100) 9_656 .
N1 Cr1 O1 C4 135.36(10) . .
N1 Cr1 O1 C4 -135.36(10) 11_655 .
N1 Cr1 O1 C4 -44.64(10) 9_656 .
N1 Cr1 O1 C4 44.64(10) 3_556 .
O1 Cr1 O1 Cr1 1(100) 9_656 2_655
N1 Cr1 O1 Cr1 -44.64(10) . 2_655
N1 Cr1 O1 Cr1 44.64(10) 11_655 2_655
N1 Cr1 O1 Cr1 135.36(10) 9_656 2_655
N1 Cr1 O1 Cr1 -135.36(10) 3_556 2_655
